data_7240197
loop_
_publ_author_name
'Nowok, Andrzej'
'Kus, Piotr'
'Dulski, Mateusz'
'Kusz, Joachim'
'Ksiazek, Maria'
'Zubko, Maciej'
'Szeremeta, Anna'
'Pawlus, Sebastian'

_publ_section_title
;
 Role of intermolecular interactions and conformational changes in
 polymorphism and vitrification process of 2,2''-bis-substituted
 para-terphenyls
;
_journal_name_full CrystEngComm
_journal_paper_doi 10.1039/D0CE00351D
_journal_year 2020
_chemical_formula_moiety 'C20 H18 O2'
_chemical_formula_sum 'C20 H18 O2'
_chemical_formula_weight 290.34
_space_group_crystal_system monoclinic
_space_group_IT_number 14
_space_group_name_Hall '-P 2ybc'
_space_group_name_H-M_alt 'P 1 21/c 1'
_atom_sites_solution_hydrogens mixed
_audit_creation_method SHELXL-2014/6
_audit_update_record
;
2019-12-12 deposited with the CCDC.	2020-03-25 downloaded from the CCDC.
;
_cell_angle_alpha 90
_cell_angle_beta 93.574(3)
_cell_angle_gamma 90
_cell_formula_units_Z 4
_cell_length_a 11.9012(7)
_cell_length_b 17.1124(8)
_cell_length_c 7.6347(3)
_cell_measurement_reflns_used 3739
_cell_measurement_temperature 298(1)
_cell_measurement_theta_max 34.5939
_cell_measurement_theta_min 3.2585
_cell_volume 1551.84(13)
_computing_cell_refinement
;
CrysAlisPro, Agilent Technologies,
Version 1.171.35.21b 
;
_computing_data_collection
;
CrysAlisPro, Agilent Technologies,
Version 1.171.35.21b 
;
_computing_data_reduction
;
CrysAlisPro, Agilent Technologies,
Version 1.171.35.21b 
;
_computing_structure_refinement 'SHELXL-2014/6 (Sheldrick, 2014)'
_computing_structure_solution 'SHELXS-2013 (Sheldrick, 2014)'
_diffrn_ambient_temperature 298(1)
_diffrn_detector_area_resol_mean 16.0328
_diffrn_measured_fraction_theta_full 0.998
_diffrn_measured_fraction_theta_max 0.998
_diffrn_measurement_device_type
;
Xcalibur diffractometer (Oxford Diffraction) with Sapphire3 detector
;
_diffrn_measurement_method '\w scans'
_diffrn_radiation_type MoK\a
_diffrn_radiation_wavelength 0.71073
_diffrn_reflns_av_R_equivalents 0.0400
_diffrn_reflns_av_unetI/netI 0.0231
_diffrn_reflns_Laue_measured_fraction_full 0.998
_diffrn_reflns_Laue_measured_fraction_max 0.998
_diffrn_reflns_limit_h_max 14
_diffrn_reflns_limit_h_min -14
_diffrn_reflns_limit_k_max 21
_diffrn_reflns_limit_k_min -21
_diffrn_reflns_limit_l_max 9
_diffrn_reflns_limit_l_min -5
_diffrn_reflns_number 22636
_diffrn_reflns_point_group_measured_fraction_full 0.998
_diffrn_reflns_point_group_measured_fraction_max 0.998
_diffrn_reflns_theta_full 25.242
_diffrn_reflns_theta_max 26.372
_diffrn_reflns_theta_min 3.307
_diffrn_source 'Enhance (Mo) X-ray Source'
_exptl_absorpt_coefficient_mu 0.079
_exptl_absorpt_correction_T_max 1.00000
_exptl_absorpt_correction_T_min 0.79006
_exptl_absorpt_correction_type multi-scan
_exptl_absorpt_process_details
;
CrysAlisPro, Agilent Technologies,
Version 1.171.35.21b 
Empirical absorption correction using spherical harmonics,
 implemented in SCALE3 ABSPACK scaling algorithm.
;
_exptl_crystal_colour colourless
_exptl_crystal_density_diffrn 1.243
_exptl_crystal_description plate
_exptl_crystal_F_000 616
_exptl_crystal_size_max 0.600
_exptl_crystal_size_mid 0.312
_exptl_crystal_size_min 0.040
_refine_diff_density_max 0.159
_refine_diff_density_min -0.137
_refine_diff_density_rms 0.029
_refine_ls_extinction_method none
_refine_ls_goodness_of_fit_ref 1.066
_refine_ls_hydrogen_treatment mixed
_refine_ls_matrix_type full
_refine_ls_number_parameters 205
_refine_ls_number_reflns 3171
_refine_ls_number_restraints 0
_refine_ls_restrained_S_all 1.066
_refine_ls_R_factor_all 0.0699
_refine_ls_R_factor_gt 0.0523
_refine_ls_shift/su_max 0.000
_refine_ls_shift/su_mean 0.000
_refine_ls_structure_factor_coef Fsqd
_refine_ls_weighting_details 'w=1/[\s^2^(Fo^2^)+(0.0604P)^2^+0.4077P] where P=(Fo^2^+2Fc^2^)/3'
_refine_ls_weighting_scheme calc
_refine_ls_wR_factor_gt 0.1295
_refine_ls_wR_factor_ref 0.1387
_reflns_Friedel_coverage 0.000
_reflns_number_gt 2477
_reflns_number_total 3171
_reflns_threshold_expression 'I > 2\s(I)'
_cod_data_source_file d0ce00351d2.cif
_cod_data_source_block ch15_pk252
_cod_original_sg_symbol_H-M 'P 21/c'
_cod_database_code 7240197
_shelx_space_group_comment
;
The symmetry employed for this shelxl refinement is uniquely defined
by the following loop, which should always be used as a source of
symmetry information in preference to the above space-group names.
They are only intended as comments.
;
_shelx_estimated_absorpt_t_min 0.954
_shelx_estimated_absorpt_t_max 0.997
_shelxl_version_number 2014/6

loop_
_space_group_symop_operation_xyz
'x, y, z'
'-x, y+1/2, -z+1/2'
'-x, -y, -z'
'x, -y-1/2, z-1/2'

loop_
_atom_site_label
_atom_site_type_symbol
_atom_site_fract_x
_atom_site_fract_y
_atom_site_fract_z
_atom_site_U_iso_or_equiv
_atom_site_adp_type
_atom_site_occupancy
_atom_site_site_symmetry_order
_atom_site_calc_flag
_atom_site_refinement_flags_posn
_atom_site_refinement_flags_adp
_atom_site_refinement_flags_occupancy
_atom_site_disorder_assembly
_atom_site_disorder_group
O1 O 0.69481(14) 0.30626(9) 0.0877(2) 0.0689(5) Uani 1 1 d . . . . .
H1 H 0.711(2) 0.3185(16) -0.038(4) 0.103 Uiso 1 1 d . U . . .
C1 C 0.44197(18) 0.43222(11) 0.5254(2) 0.0530(5) Uani 1 1 d . . . . .
H1A H 0.4028 0.3863 0.5444 0.064 Uiso 1 1 calc R U . . .
C2 C 0.46641(15) 0.45210(10) 0.3559(2) 0.0405(4) Uani 1 1 d . . . . .
C3 C 0.52539(18) 0.52084(11) 0.3335(2) 0.0533(5) Uani 1 1 d . . . . .
H3 H 0.5433 0.5356 0.2214 0.064 Uiso 1 1 calc R U . . .
C4 C 0.42836(15) 0.40165(9) 0.2039(2) 0.0408(4) Uani 1 1 d . . . . .
C5 C 0.50476(16) 0.35981(10) 0.1086(2) 0.0445(4) Uani 1 1 d . . . . .
C6 C 0.46386(19) 0.31264(11) -0.0292(2) 0.0554(5) Uani 1 1 d . . . . .
H6 H 0.5143 0.2845 -0.0929 0.066 Uiso 1 1 calc R U . . .
C7 C 0.3507(2) 0.30666(12) -0.0732(3) 0.0598(6) Uani 1 1 d . . . . .
H7 H 0.3251 0.2750 -0.1663 0.072 Uiso 1 1 calc R U . . .
C8 C 0.27529(19) 0.34749(13) 0.0201(3) 0.0623(6) Uani 1 1 d . . . . .
H8 H 0.1985 0.3435 -0.0093 0.075 Uiso 1 1 calc R U . . .
C9 C 0.31398(17) 0.39464(11) 0.1583(3) 0.0535(5) Uani 1 1 d . . . . .
H9 H 0.2626 0.4221 0.2217 0.064 Uiso 1 1 calc R U . . .
C10 C 0.62940(18) 0.36614(14) 0.1560(3) 0.0684(6) Uani 1 1 d . . . . .
H10A H 0.6559 0.4159 0.1141 0.082 Uiso 1 1 calc R U . . .
H10B H 0.6412 0.3660 0.2829 0.082 Uiso 1 1 calc R U . . .
O11 O 0.73168(14) 0.33090(10) 0.7548(2) 0.0725(5) Uani 1 1 d . . . . .
H11 H 0.722(2) 0.2808(18) 0.679(4) 0.109 Uiso 1 1 d . U . . .
C11 C 1.04899(17) 0.52547(10) 0.8520(2) 0.0487(5) Uani 1 1 d . . . . .
H11A H 1.0828 0.5432 0.7528 0.058 Uiso 1 1 calc R U . . .
C12 C 0.99546(15) 0.45330(10) 0.8480(2) 0.0407(4) Uani 1 1 d . . . . .
C13 C 0.94715(17) 0.42854(11) 0.9986(2) 0.0494(5) Uani 1 1 d . . . . .
H13 H 0.9115 0.3802 0.9995 0.059 Uiso 1 1 calc R U . . .
C14 C 0.99586(15) 0.40264(10) 0.6884(2) 0.0407(4) Uani 1 1 d . . . . .
C15 C 0.89719(16) 0.37177(10) 0.6055(2) 0.0429(4) Uani 1 1 d . . . . .
C16 C 0.90603(19) 0.32159(11) 0.4629(2) 0.0525(5) Uani 1 1 d . . . . .
H16 H 0.8408 0.3008 0.4077 0.063 Uiso 1 1 calc R U . . .
C17 C 1.0082(2) 0.30218(11) 0.4020(3) 0.0601(6) Uani 1 1 d . . . . .
H17 H 1.0123 0.2673 0.3092 0.072 Uiso 1 1 calc R U . . .
C18 C 1.1047(2) 0.33470(12) 0.4790(3) 0.0619(6) Uani 1 1 d . . . . .
H18 H 1.1742 0.3229 0.4365 0.074 Uiso 1 1 calc R U . . .
C19 C 1.09809(18) 0.38504(11) 0.6203(3) 0.0534(5) Uani 1 1 d . . . . .
H19 H 1.1636 0.4075 0.6704 0.064 Uiso 1 1 calc R U . . .
C110 C 0.78134(17) 0.39200(12) 0.6603(3) 0.0541(5) Uani 1 1 d . . . . .
H11B H 0.7861 0.4385 0.7329 0.065 Uiso 1 1 calc R U . . .
H11C H 0.7332 0.4038 0.5565 0.065 Uiso 1 1 calc R U . . .

loop_
_atom_site_aniso_label
_atom_site_aniso_U_11
_atom_site_aniso_U_22
_atom_site_aniso_U_33
_atom_site_aniso_U_23
_atom_site_aniso_U_13
_atom_site_aniso_U_12
O1 0.0752(10) 0.0699(10) 0.0629(9) 0.0005(8) 0.0140(8) 0.0251(8)
C1 0.0753(14) 0.0392(10) 0.0456(10) -0.0019(8) 0.0118(9) -0.0142(9)
C2 0.0470(10) 0.0349(9) 0.0400(9) -0.0030(7) 0.0046(7) 0.0029(7)
C3 0.0778(14) 0.0452(10) 0.0378(9) 0.0002(8) 0.0108(9) -0.0105(9)
C4 0.0513(10) 0.0326(8) 0.0385(9) 0.0013(7) 0.0017(7) -0.0002(7)
C5 0.0556(11) 0.0396(9) 0.0381(9) -0.0025(7) 0.0021(8) 0.0011(8)
C6 0.0728(14) 0.0490(11) 0.0446(10) -0.0101(9) 0.0064(10) -0.0038(10)
C7 0.0784(15) 0.0535(12) 0.0463(11) -0.0067(9) -0.0068(10) -0.0168(11)
C8 0.0583(13) 0.0596(13) 0.0669(13) -0.0001(11) -0.0119(10) -0.0099(10)
C9 0.0538(12) 0.0451(10) 0.0615(12) -0.0028(9) 0.0037(9) 0.0014(9)
C10 0.0571(13) 0.0764(15) 0.0713(14) -0.0266(12) 0.0011(11) 0.0155(11)
O11 0.0815(11) 0.0754(11) 0.0631(9) -0.0113(8) 0.0239(8) -0.0152(9)
C11 0.0654(12) 0.0425(10) 0.0387(9) 0.0031(8) 0.0089(8) -0.0107(9)
C12 0.0488(10) 0.0370(9) 0.0357(9) 0.0004(7) -0.0012(7) -0.0025(7)
C13 0.0653(12) 0.0372(9) 0.0457(10) 0.0005(8) 0.0041(9) -0.0128(8)
C14 0.0541(11) 0.0323(8) 0.0358(8) 0.0031(7) 0.0030(8) 0.0009(7)
C15 0.0586(11) 0.0327(8) 0.0369(9) 0.0026(7) -0.0013(8) -0.0004(8)
C16 0.0743(14) 0.0410(10) 0.0418(10) -0.0034(8) -0.0006(9) -0.0056(9)
C17 0.0937(17) 0.0416(10) 0.0461(11) -0.0089(9) 0.0127(11) 0.0019(11)
C18 0.0735(15) 0.0546(12) 0.0600(12) -0.0004(10) 0.0233(11) 0.0093(11)
C19 0.0572(12) 0.0509(11) 0.0522(11) -0.0006(9) 0.0058(9) -0.0011(9)
C110 0.0551(12) 0.0528(11) 0.0531(11) -0.0042(9) -0.0063(9) 0.0027(9)

loop_
_atom_type_symbol
_atom_type_description
_atom_type_scat_dispersion_real
_atom_type_scat_dispersion_imag
_atom_type_scat_source
C C 0.0033 0.0016 'International Tables Vol C Tables 4.2.6.8 and 6.1.1.4'
H H 0.0000 0.0000 'International Tables Vol C Tables 4.2.6.8 and 6.1.1.4'
O O 0.0106 0.0060 'International Tables Vol C Tables 4.2.6.8 and 6.1.1.4'

loop_
_geom_angle_atom_site_label_1
_geom_angle_atom_site_label_2
_geom_angle_atom_site_label_3
_geom_angle
_geom_angle_site_symmetry_1
_geom_angle_site_symmetry_3
_geom_angle_publ_flag
C10 O1 H1 110.1(16) . . ?
C3 C1 C2 121.38(17) 3_666 . ?
C3 C1 H1A 119.3 3_666 . ?
C2 C1 H1A 119.3 . . ?
C1 C2 C3 117.44(16) . . ?
C1 C2 C4 120.82(16) . . ?
C3 C2 C4 121.74(15) . . ?
C1 C3 C2 121.19(17) 3_666 . ?
C1 C3 H3 119.4 3_666 . ?
C2 C3 H3 119.4 . . ?
C9 C4 C5 119.00(17) . . ?
C9 C4 C2 119.30(16) . . ?
C5 C4 C2 121.69(16) . . ?
C6 C5 C4 118.91(18) . . ?
C6 C5 C10 121.08(17) . . ?
C4 C5 C10 120.01(16) . . ?
C7 C6 C5 121.40(19) . . ?
C7 C6 H6 119.3 . . ?
C5 C6 H6 119.3 . . ?
C6 C7 C8 119.95(18) . . ?
C6 C7 H7 120.0 . . ?
C8 C7 H7 120.0 . . ?
C7 C8 C9 119.7(2) . . ?
C7 C8 H8 120.1 . . ?
C9 C8 H8 120.1 . . ?
C8 C9 C4 121.03(19) . . ?
C8 C9 H9 119.5 . . ?
C4 C9 H9 119.5 . . ?
O1 C10 C5 114.66(18) . . ?
O1 C10 H10A 108.6 . . ?
C5 C10 H10A 108.6 . . ?
O1 C10 H10B 108.6 . . ?
C5 C10 H10B 108.6 . . ?
H10A C10 H10B 107.6 . . ?
C110 O11 H11 111.3(16) . . ?
C13 C11 C12 121.02(16) 3_767 . ?
C13 C11 H11A 119.5 3_767 . ?
C12 C11 H11A 119.5 . . ?
C13 C12 C11 117.88(16) . . ?
C13 C12 C14 121.48(15) . . ?
C11 C12 C14 120.56(15) . . ?
C11 C13 C12 121.10(16) 3_767 . ?
C11 C13 H13 119.4 3_767 . ?
C12 C13 H13 119.4 . . ?
C19 C14 C15 118.61(16) . . ?
C19 C14 C12 118.63(16) . . ?
C15 C14 C12 122.76(16) . . ?
C16 C15 C14 118.83(18) . . ?
C16 C15 C110 118.24(17) . . ?
C14 C15 C110 122.91(16) . . ?
C17 C16 C15 121.72(19) . . ?
C17 C16 H16 119.1 . . ?
C15 C16 H16 119.1 . . ?
C16 C17 C18 119.47(18) . . ?
C16 C17 H17 120.3 . . ?
C18 C17 H17 120.3 . . ?
C17 C18 C19 119.9(2) . . ?
C17 C18 H18 120.0 . . ?
C19 C18 H18 120.0 . . ?
C14 C19 C18 121.36(19) . . ?
C14 C19 H19 119.3 . . ?
C18 C19 H19 119.3 . . ?
O11 C110 C15 112.91(16) . . ?
O11 C110 H11B 109.0 . . ?
C15 C110 H11B 109.0 . . ?
O11 C110 H11C 109.0 . . ?
C15 C110 H11C 109.0 . . ?
H11B C110 H11C 107.8 . . ?

loop_
_geom_bond_atom_site_label_1
_geom_bond_atom_site_label_2
_geom_bond_distance
_geom_bond_site_symmetry_2
_geom_bond_publ_flag
O1 C10 1.407(2) . ?
O1 H1 1.01(3) . ?
C1 C3 1.380(3) 3_666 ?
C1 C2 1.386(2) . ?
C1 H1A 0.9300 . ?
C2 C3 1.386(2) . ?
C2 C4 1.494(2) . ?
C3 C1 1.380(3) 3_666 ?
C3 H3 0.9300 . ?
C4 C9 1.389(3) . ?
C4 C5 1.397(2) . ?
C5 C6 1.390(2) . ?
C5 C10 1.509(3) . ?
C6 C7 1.371(3) . ?
C6 H6 0.9300 . ?
C7 C8 1.372(3) . ?
C7 H7 0.9300 . ?
C8 C9 1.384(3) . ?
C8 H8 0.9300 . ?
C9 H9 0.9300 . ?
C10 H10A 0.9700 . ?
C10 H10B 0.9700 . ?
O11 C110 1.420(2) . ?
O11 H11 1.03(3) . ?
C11 C13 1.384(2) 3_767 ?
C11 C12 1.389(2) . ?
C11 H11A 0.9300 . ?
C12 C13 1.384(2) . ?
C12 C14 1.496(2) . ?
C13 C11 1.384(2) 3_767 ?
C13 H13 0.9300 . ?
C14 C19 1.386(3) . ?
C14 C15 1.402(2) . ?
C15 C16 1.396(2) . ?
C15 C110 1.506(3) . ?
C16 C17 1.370(3) . ?
C16 H16 0.9300 . ?
C17 C18 1.375(3) . ?
C17 H17 0.9300 . ?
C18 C19 1.386(3) . ?
C18 H18 0.9300 . ?
C19 H19 0.9300 . ?
C110 H11B 0.9700 . ?
C110 H11C 0.9700 . ?

loop_
_geom_hbond_atom_site_label_D
_geom_hbond_atom_site_label_H
_geom_hbond_atom_site_label_A
_geom_hbond_distance_DH
_geom_hbond_distance_HA
_geom_hbond_distance_DA
_geom_hbond_angle_DHA
_geom_hbond_site_symmetry_A
O1 H1 O11 1.01(3) 1.63(3) 2.640(2) 175(3) 1_554
O11 H11 O1 1.03(3) 1.67(3) 2.694(2) 170(3) 4_566

loop_
_geom_torsion_atom_site_label_1
_geom_torsion_atom_site_label_2
_geom_torsion_atom_site_label_3
_geom_torsion_atom_site_label_4
_geom_torsion
_geom_torsion_site_symmetry_1
_geom_torsion_site_symmetry_2
_geom_torsion_site_symmetry_3
_geom_torsion_site_symmetry_4
_geom_torsion_publ_flag
C3 C1 C2 C3 0.3(3) 3_666 . . . ?
C3 C1 C2 C4 -178.64(18) 3_666 . . . ?
C1 C2 C3 C1 -0.3(3) . . . 3_666 ?
C4 C2 C3 C1 178.63(18) . . . 3_666 ?
C1 C2 C4 C9 66.6(2) . . . . ?
C3 C2 C4 C9 -112.3(2) . . . . ?
C1 C2 C4 C5 -111.9(2) . . . . ?
C3 C2 C4 C5 69.2(2) . . . . ?
C9 C4 C5 C6 0.2(3) . . . . ?
C2 C4 C5 C6 178.69(16) . . . . ?
C9 C4 C5 C10 -179.72(19) . . . . ?
C2 C4 C5 C10 -1.2(3) . . . . ?
C4 C5 C6 C7 0.2(3) . . . . ?
C10 C5 C6 C7 -179.9(2) . . . . ?
C5 C6 C7 C8 -0.3(3) . . . . ?
C6 C7 C8 C9 0.1(3) . . . . ?
C7 C8 C9 C4 0.3(3) . . . . ?
C5 C4 C9 C8 -0.4(3) . . . . ?
C2 C4 C9 C8 -178.96(17) . . . . ?
C6 C5 C10 O1 -17.3(3) . . . . ?
C4 C5 C10 O1 162.63(18) . . . . ?
C13 C11 C12 C13 -0.6(3) 3_767 . . . ?
C13 C11 C12 C14 -177.48(17) 3_767 . . . ?
C11 C12 C13 C11 0.6(3) . . . 3_767 ?
C14 C12 C13 C11 177.45(17) . . . 3_767 ?
C13 C12 C14 C19 -123.7(2) . . . . ?
C11 C12 C14 C19 53.0(2) . . . . ?
C13 C12 C14 C15 55.9(2) . . . . ?
C11 C12 C14 C15 -127.39(19) . . . . ?
C19 C14 C15 C16 3.0(2) . . . . ?
C12 C14 C15 C16 -176.56(16) . . . . ?
C19 C14 C15 C110 -175.30(17) . . . . ?
C12 C14 C15 C110 5.1(2) . . . . ?
C14 C15 C16 C17 -0.3(3) . . . . ?
C110 C15 C16 C17 178.12(17) . . . . ?
C15 C16 C17 C18 -2.1(3) . . . . ?
C16 C17 C18 C19 1.7(3) . . . . ?
C15 C14 C19 C18 -3.4(3) . . . . ?
C12 C14 C19 C18 176.13(17) . . . . ?
C17 C18 C19 C14 1.1(3) . . . . ?
C16 C15 C110 O11 76.7(2) . . . . ?
C14 C15 C110 O11 -104.97(19) . . . . ?
